data_2212310
loop_
_publ_author_name
'Wang, Liang-Gui'
'Zheng, Yun-Fa'

_publ_section_title Bis(2-{[5-fluoro-2-(trifluoromethyl)phenyl]iminomethyl}phenolato-\k^2^<i>N</i>,<i>O</i>)copper(II)
_journal_issue 2
_journal_name_full 'Acta Crystallographica Section E'
_journal_page_first m390
_journal_page_last m391
_journal_paper_doi 10.1107/S1600536807000153
_journal_volume 63
_journal_year 2007
_chemical_formula_iupac ' [Cu (C14 H8 F4 N O )2]'
_chemical_formula_moiety 'C28 H16 Cu F8 N2 O2'
_chemical_formula_sum 'C28 H16 Cu F8 N2 O2'
_chemical_formula_weight 627.97
_chemical_name_systematic
;
{[(5-fluoro-2-trifluoromenthylphenyl)
iminomethyl]phenolato-K^2^N,O}copper(II)
;
_space_group_IT_number 14
_symmetry_cell_setting monoclinic
_symmetry_space_group_name_Hall '-P 2ybc'
_symmetry_space_group_name_H-M 'P 1 21/c 1'
_atom_sites_solution_hydrogens geom
_atom_sites_solution_primary direct
_atom_sites_solution_secondary difmap
_audit_creation_method SHELXL-97
_cell_angle_alpha 90.00
_cell_angle_beta 96.481(3)
_cell_angle_gamma 90.00
_cell_formula_units_Z 2
_cell_length_a 12.805(3)
_cell_length_b 7.0850(14)
_cell_length_c 13.893(3)
_cell_measurement_reflns_used 2401
_cell_measurement_temperature 296(2)
_cell_measurement_theta_max 26.00
_cell_measurement_theta_min 2.10
_cell_volume 1252.4(5)
_computing_cell_refinement SMART
_computing_data_collection 'SMART (Bruker,1998)'
_computing_data_reduction 'SAINT (Bruker, 1999)'
_computing_molecular_graphics 'SHELXTL (Bruker, 1998)'
_computing_publication_material SHELXTL
_computing_structure_refinement 'SHELXL97 (Sheldrick, 1997)'
_computing_structure_solution 'SHELXS97 (Sheldrick, 1997)'
_diffrn_ambient_temperature 296(2)
_diffrn_measured_fraction_theta_full 0.977
_diffrn_measured_fraction_theta_max 0.977
_diffrn_measurement_device_type 'Bruker APEX-II area-detector diffractometer'
_diffrn_measurement_method '\f and \w scan'
_diffrn_radiation_monochromator graphite
_diffrn_radiation_source 'fine-focus sealed tube'
_diffrn_radiation_type MoK\a
_diffrn_radiation_wavelength 0.71073
_diffrn_reflns_av_R_equivalents 0.0404
_diffrn_reflns_av_sigmaI/netI 0.0629
_diffrn_reflns_limit_h_max 15
_diffrn_reflns_limit_h_min -15
_diffrn_reflns_limit_k_max 8
_diffrn_reflns_limit_k_min -8
_diffrn_reflns_limit_l_max 17
_diffrn_reflns_limit_l_min -17
_diffrn_reflns_number 7797
_diffrn_reflns_theta_full 26.00
_diffrn_reflns_theta_max 26.00
_diffrn_reflns_theta_min 2.95
_diffrn_standards_decay_% 0
_diffrn_standards_interval_count 0
_diffrn_standards_interval_time 0
_exptl_absorpt_coefficient_mu 0.963
_exptl_absorpt_correction_T_max 0.8691
_exptl_absorpt_correction_T_min 0.8308
_exptl_absorpt_correction_type multi-scan
_exptl_absorpt_process_details '(SADABS; Sheldrick, 1996)'
_exptl_crystal_colour blue
_exptl_crystal_density_diffrn 1.665
_exptl_crystal_density_method 'not measured'
_exptl_crystal_description block
_exptl_crystal_F_000 630
_exptl_crystal_size_max 0.20
_exptl_crystal_size_mid 0.15
_exptl_crystal_size_min 0.15
_refine_diff_density_max 0.530
_refine_diff_density_min -0.281
_refine_ls_extinction_method none
_refine_ls_goodness_of_fit_ref 0.848
_refine_ls_hydrogen_treatment constr
_refine_ls_matrix_type full
_refine_ls_number_parameters 187
_refine_ls_number_reflns 2401
_refine_ls_number_restraints 36
_refine_ls_restrained_S_all 0.905
_refine_ls_R_factor_all 0.0579
_refine_ls_R_factor_gt 0.0349
_refine_ls_shift/su_max 0.000
_refine_ls_shift/su_mean 0.000
_refine_ls_structure_factor_coef Fsqd
_refine_ls_weighting_details 'calc w=1/[\s^2^(Fo^2^)+(0.0471P)^2^] where P=(Fo^2^+2Fc^2^)/3'
_refine_ls_weighting_scheme calc
_refine_ls_wR_factor_gt 0.0849
_refine_ls_wR_factor_ref 0.0885
_reflns_number_gt 1405
_reflns_number_total 2401
_reflns_threshold_expression I>2\s(I)
_cod_data_source_file ng2198.cif
_cod_data_source_block I
_cod_depositor_comments
;
The following automatic conversions were performed:
'_symmetry_cell_setting' value 'Monoclinic' changed to 'monoclinic'
according to '/home/saulius/struct/CIF-dictionaries/cif_core.dic'
dictionary named 'cif_core.dic' version 2.4.1 from 2010-06-29.

Automatic conversion script
Id: cif_fix_enum 1527 2010-12-29 10:47:43Z saulius 

The following automatic conversions were performed:

'_symmetry_cell_setting' value 'Monoclinic' changed to 'monoclinic'
according to /home/saulius/struct/CIF-dictionaries/cif_core.dic
dictionary named 'cif_core.dic' version 2.4.1 from 2010-06-29.

Automatic conversion script
Id: cif_fix_values 1715 2011-07-08 13:25:40Z adriana 
;
_cod_original_cell_volume 1252.3(4)
_cod_original_sg_symbol_H-M P2(1)/c
_cod_database_code 2212310
_cod_database_fobs_code 2212310

loop_
_symmetry_equiv_pos_as_xyz
'x, y, z'
'-x, y+1/2, -z+1/2'
'-x, -y, -z'
'x, -y-1/2, z-1/2'

loop_
_atom_site_type_symbol
_atom_site_label
_atom_site_fract_x
_atom_site_fract_y
_atom_site_fract_z
_atom_site_U_iso_or_equiv
_atom_site_adp_type
_atom_site_calc_flag
_atom_site_refinement_flags
_atom_site_occupancy
C C1 0.3555(2) 0.1122(4) 0.3382(2) 0.0487(8) Uani d . 1
C C2 0.2540(3) 0.0977(5) 0.2878(2) 0.0609(9) Uani d . 1
H H2 0.1993 0.0516 0.3198 0.073 Uiso calc R 1
C C3 0.2342(3) 0.1501(5) 0.1926(2) 0.0651(9) Uani d . 1
H H3 0.1662 0.1396 0.1614 0.078 Uiso calc R 1
C C4 0.3137(3) 0.2189(5) 0.1416(2) 0.0625(9) Uani d . 1
H H4 0.3000 0.2509 0.0765 0.075 Uiso calc R 1
C C5 0.4121(3) 0.2383(4) 0.1894(2) 0.0593(9) Uani d . 1
H H5 0.4654 0.2856 0.1559 0.071 Uiso calc R 1
C C6 0.4358(2) 0.1889(4) 0.2877(2) 0.0461(7) Uani d . 1
C C7 0.5386(2) 0.2258(4) 0.3337(2) 0.0507(8) Uani d . 1
H H7 0.5836 0.2915 0.2977 0.061 Uiso calc R 1
C C8 0.6815(2) 0.2335(4) 0.4528(2) 0.0494(8) Uani d . 1
C C9 0.7651(2) 0.1847(4) 0.4033(2) 0.0538(8) Uani d . 1
H H9 0.7532 0.1176 0.3456 0.065 Uiso calc R 1
C C10 0.8664(2) 0.2347(5) 0.4391(2) 0.0582(9) Uani d . 1
C C11 0.9537(3) 0.1821(7) 0.3826(3) 0.0793(11) Uani d U 1
C C12 0.8842(3) 0.3345(5) 0.5238(3) 0.0704(10) Uani d . 1
H H12 0.9526 0.3665 0.5480 0.084 Uiso calc R 1
C C13 0.8018(3) 0.3879(6) 0.5735(3) 0.0778(11) Uani d . 1
H H13 0.8135 0.4587 0.6301 0.093 Uiso calc R 1
C C14 0.7025(3) 0.3341(5) 0.5376(2) 0.0624(9) Uani d . 1
Cu Cu1 0.5000 0.0000 0.5000 0.0479(2) Uani d S 1
F F1 0.9467(2) 0.0170(4) 0.3449(3) 0.1432(12) Uani d U 1
F F2 0.9681(2) 0.3038(4) 0.3156(2) 0.1531(13) Uani d U 1
F F3 1.04688(18) 0.1823(4) 0.4370(2) 0.1327(10) Uani d U 1
F F4 0.62151(16) 0.3845(3) 0.58617(14) 0.0905(7) Uani d . 1
N N1 0.57589(19) 0.1775(3) 0.42057(17) 0.0489(6) Uani d . 1
O O1 0.37125(15) 0.0560(3) 0.42816(14) 0.0600(6) Uani d . 1

loop_
_atom_site_aniso_label
_atom_site_aniso_U_11
_atom_site_aniso_U_22
_atom_site_aniso_U_33
_atom_site_aniso_U_12
_atom_site_aniso_U_13
_atom_site_aniso_U_23
C1 0.0504(19) 0.0443(19) 0.054(2) 0.0004(15) 0.0161(16) -0.0011(16)
C2 0.054(2) 0.066(2) 0.065(2) -0.0039(17) 0.0156(18) 0.0040(19)
C3 0.061(2) 0.062(2) 0.071(2) -0.0002(17) 0.0022(19) 0.004(2)
C4 0.078(3) 0.056(2) 0.054(2) 0.0024(18) 0.009(2) 0.0089(17)
C5 0.071(2) 0.053(2) 0.057(2) 0.0026(17) 0.0200(18) 0.0106(17)
C6 0.0513(19) 0.0424(18) 0.0474(18) -0.0021(14) 0.0173(15) -0.0004(15)
C7 0.056(2) 0.0429(19) 0.057(2) -0.0035(15) 0.0229(17) 0.0041(16)
C8 0.0499(19) 0.0465(19) 0.0546(19) -0.0107(15) 0.0173(16) 0.0013(16)
C9 0.056(2) 0.054(2) 0.0537(19) -0.0089(16) 0.0170(16) 0.0017(16)
C10 0.052(2) 0.056(2) 0.068(2) -0.0073(16) 0.0149(18) 0.0133(18)
C11 0.050(2) 0.093(3) 0.099(3) -0.002(2) 0.024(2) 0.011(3)
C12 0.057(2) 0.080(3) 0.074(2) -0.0210(19) 0.0068(19) 0.004(2)
C13 0.081(3) 0.087(3) 0.068(2) -0.029(2) 0.019(2) -0.018(2)
C14 0.061(2) 0.069(2) 0.062(2) -0.0190(18) 0.0243(19) -0.0085(19)
Cu1 0.0499(3) 0.0530(4) 0.0441(3) -0.0081(3) 0.0199(2) 0.0002(3)
F1 0.1019(19) 0.128(2) 0.215(3) -0.0180(17) 0.082(2) -0.071(2)
F2 0.140(2) 0.179(3) 0.161(2) 0.056(2) 0.108(2) 0.083(2)
F3 0.0627(15) 0.186(3) 0.153(2) 0.0084(16) 0.0282(16) -0.008(2)
F4 0.0820(14) 0.1087(17) 0.0889(14) -0.0275(13) 0.0449(12) -0.0393(13)
N1 0.0511(15) 0.0495(16) 0.0487(15) -0.0074(12) 0.0175(13) -0.0009(13)
O1 0.0519(13) 0.0823(17) 0.0485(12) -0.0086(11) 0.0177(10) 0.0140(11)

loop_
_atom_type_symbol
_atom_type_description
_atom_type_scat_dispersion_real
_atom_type_scat_dispersion_imag
_atom_type_scat_source
C C 0.0033 0.0016 'International Tables Vol C Tables 4.2.6.8 and 6.1.1.4'
N N 0.0061 0.0033 'International Tables Vol C Tables 4.2.6.8 and 6.1.1.4'
O O 0.0106 0.0060 'International Tables Vol C Tables 4.2.6.8 and 6.1.1.4'
F F 0.0171 0.0103 'International Tables Vol C Tables 4.2.6.8 and 6.1.1.4'
Cu Cu 0.3201 1.2651 'International Tables Vol C Tables 4.2.6.8 and 6.1.1.4'
H H 0.0000 0.0000 'International Tables Vol C Tables 4.2.6.8 and 6.1.1.4'

loop_
_geom_angle_atom_site_label_1
_geom_angle_atom_site_label_2
_geom_angle_atom_site_label_3
_geom_angle_site_symmetry_1
_geom_angle_site_symmetry_3
_geom_angle
_geom_angle_publ_flag
O1 C1 C2 . . 119.2(3) ?
O1 C1 C6 . . 123.3(3) ?
C2 C1 C6 . . 117.5(3) ?
C3 C2 C1 . . 121.3(3) ?
C3 C2 H2 . . 119.3 ?
C1 C2 H2 . . 119.3 ?
C2 C3 C4 . . 121.3(3) ?
C2 C3 H3 . . 119.3 ?
C4 C3 H3 . . 119.3 ?
C5 C4 C3 . . 118.5(3) ?
C5 C4 H4 . . 120.8 ?
C3 C4 H4 . . 120.8 ?
C4 C5 C6 . . 122.2(3) ?
C4 C5 H5 . . 118.9 ?
C6 C5 H5 . . 118.9 ?
C5 C6 C1 . . 119.1(3) ?
C5 C6 C7 . . 118.5(3) ?
C1 C6 C7 . . 122.3(3) ?
N1 C7 C6 . . 126.7(3) ?
N1 C7 H7 . . 116.7 ?
C6 C7 H7 . . 116.7 ?
C14 C8 C9 . . 117.9(3) ?
C14 C8 N1 . . 119.8(3) ?
C9 C8 N1 . . 122.2(3) ?
C8 C9 C10 . . 120.4(3) ?
C8 C9 H9 . . 119.8 ?
C10 C9 H9 . . 119.8 ?
C12 C10 C9 . . 120.0(3) ?
C12 C10 C11 . . 121.4(3) ?
C9 C10 C11 . . 118.6(3) ?
F1 C11 F2 . . 108.9(4) ?
F1 C11 F3 . . 104.4(4) ?
F2 C11 F3 . . 102.4(3) ?
F1 C11 C10 . . 115.0(3) ?
F2 C11 C10 . . 112.9(3) ?
F3 C11 C10 . . 112.2(4) ?
C10 C12 C13 . . 120.6(3) ?
C10 C12 H12 . . 119.7 ?
C13 C12 H12 . . 119.7 ?
C14 C13 C12 . . 118.3(3) ?
C14 C13 H13 . . 120.9 ?
C12 C13 H13 . . 120.9 ?
F4 C14 C13 . . 118.7(3) ?
F4 C14 C8 . . 118.6(3) ?
C13 C14 C8 . . 122.7(3) ?
O1 Cu1 O1 3_656 . 180.0 y
O1 Cu1 N1 3_656 . 88.50(9) y
O1 Cu1 N1 . . 91.50(9) y
O1 Cu1 N1 3_656 3_656 91.50(9) ?
O1 Cu1 N1 . 3_656 88.50(9) ?
N1 Cu1 N1 . 3_656 180.00(11) y
C7 N1 C8 . . 117.1(2) ?

loop_
_geom_bond_atom_site_label_1
_geom_bond_atom_site_label_2
_geom_bond_site_symmetry_2
_geom_bond_distance
_geom_bond_publ_flag
C1 O1 . 1.305(3) ?
C1 C2 . 1.410(4) ?
C1 C6 . 1.417(4) ?
C2 C3 . 1.369(4) ?
C2 H2 . 0.9300 ?
C3 C4 . 1.393(4) ?
C3 H3 . 0.9300 ?
C4 C5 . 1.363(4) ?
C4 H4 . 0.9300 ?
C5 C6 . 1.409(4) ?
C5 H5 . 0.9300 ?
C6 C7 . 1.421(4) ?
C7 N1 . 1.293(3) ?
C7 H7 . 0.9300 ?
C8 C14 . 1.377(4) ?
C8 C9 . 1.380(4) ?
C8 N1 . 1.431(3) ?
C9 C10 . 1.381(4) ?
C9 H9 . 0.9300 ?
C10 C12 . 1.370(4) ?
C10 C11 . 1.485(5) ?
C11 F1 . 1.280(4) ?
C11 F2 . 1.297(4) ?
C11 F3 . 1.338(4) ?
C12 C13 . 1.378(5) ?
C12 H12 . 0.9300 ?
C13 C14 . 1.367(4) ?
C13 H13 . 0.9300 ?
C14 F4 . 1.348(3) ?
Cu1 O1 3_656 1.871(2) ?
Cu1 O1 . 1.871(2) y
Cu1 N1 . 1.996(2) y
Cu1 N1 3_656 1.996(2) ?

loop_
_geom_torsion_atom_site_label_1
_geom_torsion_atom_site_label_2
_geom_torsion_atom_site_label_3
_geom_torsion_atom_site_label_4
_geom_torsion_site_symmetry_1
_geom_torsion
O1 C1 C2 C3 . -178.2(3)
C6 C1 C2 C3 . 2.0(5)
C1 C2 C3 C4 . 0.4(5)
C2 C3 C4 C5 . -1.8(5)
C3 C4 C5 C6 . 0.8(5)
C4 C5 C6 C1 . 1.6(5)
C4 C5 C6 C7 . -175.7(3)
O1 C1 C6 C5 . 177.3(3)
C2 C1 C6 C5 . -2.9(4)
O1 C1 C6 C7 . -5.5(5)
C2 C1 C6 C7 . 174.2(3)
C5 C6 C7 N1 . -174.5(3)
C1 C6 C7 N1 . 8.3(5)
C14 C8 C9 C10 . 0.5(5)
N1 C8 C9 C10 . -177.2(3)
C8 C9 C10 C12 . -0.4(5)
C8 C9 C10 C11 . -178.9(3)
C12 C10 C11 F1 . 140.8(4)
C9 C10 C11 F1 . -40.7(5)
C12 C10 C11 F2 . -93.5(5)
C9 C10 C11 F2 . 85.0(5)
C12 C10 C11 F3 . 21.6(5)
C9 C10 C11 F3 . -159.9(3)
C9 C10 C12 C13 . -0.8(5)
C11 C10 C12 C13 . 177.7(3)
C10 C12 C13 C14 . 1.8(6)
C12 C13 C14 F4 . 179.5(3)
C12 C13 C14 C8 . -1.8(6)
C9 C8 C14 F4 . 179.3(3)
N1 C8 C14 F4 . -2.9(5)
C9 C8 C14 C13 . 0.6(5)
N1 C8 C14 C13 . 178.4(3)
C6 C7 N1 C8 . -178.7(3)
C6 C7 N1 Cu1 . 10.5(4)
C14 C8 N1 C7 . 125.7(3)
C9 C8 N1 C7 . -56.6(4)
C14 C8 N1 Cu1 . -63.2(4)
C9 C8 N1 Cu1 . 114.4(3)
O1 Cu1 N1 C7 3_656 156.8(2)
O1 Cu1 N1 C7 . -23.2(2)
O1 Cu1 N1 C8 3_656 -13.7(2)
O1 Cu1 N1 C8 . 166.3(2)
C2 C1 O1 Cu1 . 162.5(2)
C6 C1 O1 Cu1 . -17.8(4)
N1 Cu1 O1 C1 . 27.4(3)
N1 Cu1 O1 C1 3_656 -152.6(3)
